data_4307416
loop_
_publ_author_name
'Fabio Marchetti'
'Fabio Marchetti'
'Bernardo Melai'
'Guido Pampaloni'
'Stefano Zacchini'

_publ_section_title
;
Synthesis and Reactivity of Haloacetato Derivatives of Iron(II) Including
the Crystal and the Molecular Structure of [Fe(CF3COOH)2(\m-CF3COO)2]n
;
_journal_name_full 'Inorganic Chemistry'
_journal_page_first 3378
_journal_page_last 3384
_journal_paper_doi 10.1021/ic061903h
_journal_volume 46
_journal_year 2007
_chemical_formula_moiety 'C28 H28 F24 Fe4 N4 O22'
_chemical_formula_sum 'C28 H28 F24 Fe4 N4 O22'
_chemical_formula_weight 1451.94
_chemical_name_systematic
;
Tetrakis(N,N-dimethylformamide)bis(\m~3~-oxo)
hexakis(\m~2~-trifluoroacetate)bis(O-acetate)tetrairon(iii)
;
_space_group_IT_number 122
_symmetry_cell_setting tetragonal
_symmetry_space_group_name_Hall 'I -4 2bw'
_symmetry_space_group_name_H-M 'I -4 2 d'
_atom_sites_solution_hydrogens geom
_atom_sites_solution_primary direct
_atom_sites_solution_secondary difmap
_audit_creation_method SHELXL-97
_cell_angle_alpha 90.00
_cell_angle_beta 90.00
_cell_angle_gamma 90.00
_cell_formula_units_Z 8
_cell_length_a 16.0900(10)
_cell_length_b 16.0900(10)
_cell_length_c 48.867(4)
_cell_measurement_reflns_used 35
_cell_measurement_temperature 293(2)
_cell_measurement_theta_max 10.96
_cell_measurement_theta_min 6.63
_cell_volume 12651.1(15)
_computing_cell_refinement 'Bruker XSCANS'
_computing_data_collection 'Ital-Structures XCS'
_computing_data_reduction 'Darx 2000'
_computing_molecular_graphics 'Bruker SHELXTL'
_computing_publication_material 'WINGX-1.64 (Farrugia, 2001)'
_computing_structure_refinement 'SHELXL-97 (Sheldrick, 1997)'
_computing_structure_solution 'SHELXS-97 (Sheldrick, 1997)'
_diffrn_ambient_temperature 293(2)
_diffrn_measured_fraction_theta_full 0.607
_diffrn_measured_fraction_theta_max 0.607
_diffrn_measurement_device_type Ital-Structures
_diffrn_measurement_method '2\q/\w scans'
_diffrn_radiation_monochromator graphite
_diffrn_radiation_source 'sealed tube'
_diffrn_radiation_type MoK\a
_diffrn_radiation_wavelength 0.71073
_diffrn_reflns_av_R_equivalents 0.0218
_diffrn_reflns_av_sigmaI/netI 0.0387
_diffrn_reflns_limit_h_max 18
_diffrn_reflns_limit_h_min -1
_diffrn_reflns_limit_k_max 15
_diffrn_reflns_limit_k_min -1
_diffrn_reflns_limit_l_max 57
_diffrn_reflns_limit_l_min -1
_diffrn_reflns_number 4027
_diffrn_reflns_theta_full 24.90
_diffrn_reflns_theta_max 24.90
_diffrn_reflns_theta_min 2.44
_diffrn_standards_interval_count 97
_diffrn_standards_number 3
_exptl_absorpt_coefficient_mu 1.033
_exptl_absorpt_correction_T_max 0.6166
_exptl_absorpt_correction_T_min 0.5143
_exptl_absorpt_correction_type empirical
_exptl_crystal_colour 'Deep red'
_exptl_crystal_density_diffrn 1.525
_exptl_crystal_density_method 'not measured'
_exptl_crystal_description Prism
_exptl_crystal_F_000 5760
_exptl_crystal_size_max 0.50
_exptl_crystal_size_mid 0.40
_exptl_crystal_size_min 0.32
_refine_diff_density_max 0.539
_refine_diff_density_min -0.396
_refine_diff_density_rms 0.076
_refine_ls_abs_structure_details 'Flack H D (1983), Acta Cryst. A39, 876-881'
_refine_ls_abs_structure_Flack -0.04(6)
_refine_ls_extinction_method none
_refine_ls_goodness_of_fit_ref 1.067
_refine_ls_hydrogen_treatment mixed
_refine_ls_matrix_type full
_refine_ls_number_parameters 294
_refine_ls_number_reflns 2113
_refine_ls_number_restraints 0
_refine_ls_restrained_S_all 1.067
_refine_ls_R_factor_all 0.0668
_refine_ls_R_factor_gt 0.0617
_refine_ls_shift/su_max 0.085
_refine_ls_shift/su_mean 0.005
_refine_ls_structure_factor_coef Fsqd
_refine_ls_weighting_details 'calc w=1/[\s^2^(Fo^2^)+(0.0911P)^2^+61.9362P] where P=(Fo^2^+2Fc^2^)/3'
_refine_ls_weighting_scheme calc
_refine_ls_wR_factor_gt 0.1580
_refine_ls_wR_factor_ref 0.1644
_reflns_number_gt 1972
_reflns_number_total 2113
_reflns_threshold_expression >2sigma(I)
_cod_duplicate_entry 4307415
_cod_data_source_file ic061903hsi20061005_084432.cif
_cod_data_source_block ferox_rs
_cod_depositor_comments
;
The following automatic conversions were performed:
'_symmetry_cell_setting' value 'Tetragonal' changed to 'tetragonal'
according to '/home/saulius/struct/CIF-dictionaries/cif_core.dic'
dictionary named 'cif_core.dic' version 2.4.1 from 2010-06-29.

Automatic conversion script
Id: cif_fix_enum 1527 2010-12-29 10:47:43Z saulius 
;
_cod_database_code 4307416

loop_
_symmetry_equiv_pos_as_xyz
'x, y, z'
'x, -y+1/2, -z+1/4'
'-x, -y, z'
'-x, y+1/2, -z+1/4'
'-y+1/2, -x, z+3/4'
'-y, x, -z'
'y, -x, -z'
'y+1/2, x, z+3/4'
'x+1/2, y+1/2, z+1/2'
'x+1/2, -y+1, -z+3/4'
'-x+1/2, -y+1/2, z+1/2'
'-x+1/2, y+1, -z+3/4'
'-y+1, -x+1/2, z+5/4'
'-y+1/2, x+1/2, -z+1/2'
'y+1/2, -x+1/2, -z+1/2'
'y+1, x+1/2, z+5/4'

loop_
_atom_site_label
_atom_site_type_symbol
_atom_site_fract_x
_atom_site_fract_y
_atom_site_fract_z
_atom_site_U_iso_or_equiv
_atom_site_adp_type
_atom_site_occupancy
_atom_site_symmetry_multiplicity
_atom_site_calc_flag
_atom_site_refinement_flags
_atom_site_disorder_assembly
_atom_site_disorder_group
Fe1 Fe 1.11098(13) 1.14859(12) 0.19163(4) 0.0641(5) Uani 1 1 d . . .
Fe2 Fe 0.92868(12) 1.05510(12) 0.20818(4) 0.0630(6) Uani 1 1 d . . .
O1 O 1.0487(5) 1.0633(5) 0.20722(15) 0.060(2) Uani 1 1 d . . .
O2 O 1.0367(7) 1.2398(6) 0.2087(2) 0.076(3) Uani 1 1 d . . .
O3 O 0.9068(7) 1.1826(6) 0.2105(2) 0.081(3) Uani 1 1 d . . .
C1 C 0.9599(11) 1.2367(9) 0.2134(3) 0.067(4) Uani 1 1 d . A .
C2 C 0.9226(15) 1.3246(10) 0.2254(4) 0.114(7) Uani 1 1 d . . .
F1A F 0.9159(12) 1.3729(8) 0.2057(2) 0.125(3) Uiso 0.595(12) 1 d PG A 1
F2A F 0.8539(8) 1.3129(8) 0.2396(3) 0.125(3) Uiso 0.595(12) 1 d PG A 1
F3A F 0.9815(7) 1.3524(10) 0.2437(3) 0.125(3) Uiso 0.595(12) 1 d PG A 1
F1B F 0.8877(9) 1.3141(8) 0.2472(2) 0.125(3) Uiso 0.405(12) 1 d PG A 2
F2B F 0.9810(8) 1.3825(9) 0.2248(4) 0.125(3) Uiso 0.405(12) 1 d PG A 2
F3B F 0.8628(11) 1.3552(10) 0.2059(2) 0.125(3) Uiso 0.405(12) 1 d PG A 2
O4 O 0.9019(7) 1.0498(6) 0.24786(18) 0.083(3) Uani 1 1 d . . .
O5 O 0.9731(8) 1.1524(9) 0.2683(2) 0.117(5) Uani 1 1 d . . .
C3 C 0.9239(13) 1.0948(12) 0.2667(3) 0.092(5) Uani 1 1 d . B .
C4 C 0.8670(19) 1.0768(12) 0.2950(5) 0.163(11) Uani 1 1 d . . .
F4A F 0.8152(12) 1.1359(10) 0.2964(4) 0.150(4) Uiso 0.512(11) 1 d PG B 1
F5A F 0.8432(12) 1.0048(9) 0.2952(3) 0.150(4) Uiso 0.512(11) 1 d PG B 1
F6A F 0.9274(10) 1.0897(12) 0.3153(3) 0.150(4) Uiso 0.512(11) 1 d PG B 1
F4B F 0.9082(13) 0.9978(9) 0.3027(3) 0.150(4) Uiso 0.488(11) 1 d PG B 2
F5B F 0.8735(12) 1.1232(8) 0.3134(3) 0.150(4) Uiso 0.488(11) 1 d PG B 2
F6B F 0.7953(10) 1.0509(14) 0.2865(3) 0.150(4) Uiso 0.488(11) 1 d PG B 2
O6 O 0.9276(6) 1.0737(6) 0.16558(17) 0.069(2) Uani 1 1 d . . .
O7 O 1.0427(6) 1.1477(6) 0.15646(18) 0.073(3) Uani 1 1 d . . .
C5 C 0.9763(11) 1.1136(9) 0.1508(3) 0.074(4) Uani 1 1 d . . .
C6 C 0.9430(15) 1.1211(14) 0.1201(5) 0.162(10) Uani 1 1 d . . .
F7A F 0.9663(11) 1.0351(6) 0.1100(3) 0.129(3) Uiso 0.524(10) 1 d PG . 1
F8A F 0.8674(6) 1.1230(10) 0.1174(3) 0.129(3) Uiso 0.524(10) 1 d PG . 1
F9A F 0.9890(7) 1.1665(7) 0.1054(2) 0.129(3) Uiso 0.524(10) 1 d PG . 1
F7B F 0.9016(9) 1.2029(8) 0.1213(3) 0.129(3) Uiso 0.476(10) 1 d PG . 2
F8B F 1.0070(6) 1.1374(8) 0.1046(2) 0.129(3) Uiso 0.476(10) 1 d PG . 2
F9B F 0.8928(8) 1.0716(8) 0.1128(2) 0.129(3) Uiso 0.476(10) 1 d PG . 2
O8 O 1.1996(6) 1.0752(6) 0.1749(2) 0.081(3) Uani 1 1 d . . .
O9 O 1.1968(6) 0.9591(6) 0.2008(2) 0.084(3) Uani 1 1 d . . .
C7 C 1.2285(10) 1.0102(11) 0.1842(3) 0.083(4) Uani 1 1 d . C .
C8 C 1.3209(19) 0.9872(19) 0.1745(6) 0.211(15) Uani 1 1 d . . .
F10A F 1.3496(10) 1.0299(10) 0.1558(3) 0.139(4) Uiso 0.530(9) 1 d PG C 1
F11A F 1.3657(10) 0.9904(13) 0.1976(3) 0.139(4) Uiso 0.530(9) 1 d PG C 1
F12A F 1.3158(12) 0.9053(9) 0.1677(4) 0.139(4) Uiso 0.530(9) 1 d PG C 1
F10B F 1.3574(9) 0.9307(10) 0.1855(3) 0.139(4) Uiso 0.470(9) 1 d PG C 2
F11B F 1.3095(11) 0.9721(13) 0.1466(3) 0.139(4) Uiso 0.470(9) 1 d PG C 2
F12B F 1.3658(11) 1.0602(8) 0.1742(4) 0.139(4) Uiso 0.470(9) 1 d PG C 2
O10 O 1.1698(6) 1.2452(6) 0.17300(19) 0.077(3) Uani 1 1 d . . .
C9 C 1.1767(10) 1.3168(11) 0.1822(4) 0.088(5) Uani 1 1 d . . .
H9 H 1.1663 1.3243 0.2007 0.105 Uiso 1 1 calc R . .
N1 N 1.1970(9) 1.3812(9) 0.1683(3) 0.093(4) Uani 1 1 d . . .
C10 C 1.2203(16) 1.3702(14) 0.1414(4) 0.158(10) Uani 1 1 d . . .
H10A H 1.2344 1.4229 0.1335 0.237 Uiso 0.50 1 calc PR . .
H10B H 1.1751 1.3459 0.1313 0.237 Uiso 0.50 1 calc PR . .
H10C H 1.2677 1.3339 0.1405 0.237 Uiso 0.50 1 calc PR . .
H10D H 1.2171 1.3122 0.1368 0.237 Uiso 0.50 1 calc PR . .
H10E H 1.2764 1.3893 0.1389 0.237 Uiso 0.50 1 calc PR . .
H10F H 1.1838 1.4013 0.1297 0.237 Uiso 0.50 1 calc PR . .
C11 C 1.2025(16) 1.4627(10) 0.1801(4) 0.136(8) Uani 1 1 d . . .
H11A H 1.2193 1.5017 0.1663 0.203 Uiso 0.50 1 calc PR . .
H11B H 1.2427 1.4624 0.1946 0.203 Uiso 0.50 1 calc PR . .
H11C H 1.1493 1.4786 0.1872 0.203 Uiso 0.50 1 calc PR . .
H11D H 1.1882 1.4601 0.1991 0.203 Uiso 0.50 1 calc PR . .
H11E H 1.1648 1.4994 0.1708 0.203 Uiso 0.50 1 calc PR . .
H11F H 1.2583 1.4832 0.1782 0.203 Uiso 0.50 1 calc PR . .
O11 O 1.1876(6) 1.1627(7) 0.22388(19) 0.082(3) Uani 1 1 d . . .
C12 C 1.1718(11) 1.1611(10) 0.2488(3) 0.087(5) Uani 1 1 d . . .
H12 H 1.1173 1.1516 0.2543 0.105 Uiso 1 1 calc R . .
N2 N 1.2278(11) 1.1720(9) 0.2671(3) 0.098(4) Uani 1 1 d . . .
C13 C 1.3155(16) 1.1868(17) 0.2598(5) 0.166(10) Uani 1 1 d . . .
H13A H 1.3478 1.1932 0.2762 0.249 Uiso 0.50 1 calc PR . .
H13B H 1.3196 1.2364 0.2490 0.249 Uiso 0.50 1 calc PR . .
H13C H 1.3362 1.1404 0.2495 0.249 Uiso 0.50 1 calc PR . .
H13D H 1.3213 1.1868 0.2403 0.249 Uiso 0.50 1 calc PR . .
H13E H 1.3495 1.1436 0.2675 0.249 Uiso 0.50 1 calc PR . .
H13F H 1.3328 1.2396 0.2670 0.249 Uiso 0.50 1 calc PR . .
C14 C 1.2055(16) 1.1741(14) 0.2958(4) 0.164(11) Uani 1 1 d . . .
H14A H 1.2545 1.1826 0.3066 0.245 Uiso 0.50 1 calc PR . .
H14B H 1.1800 1.1223 0.3008 0.245 Uiso 0.50 1 calc PR . .
H14C H 1.1671 1.2187 0.2990 0.245 Uiso 0.50 1 calc PR . .
H14D H 1.1465 1.1665 0.2977 0.245 Uiso 0.50 1 calc PR . .
H14E H 1.2210 1.2268 0.3035 0.245 Uiso 0.50 1 calc PR . .
H14F H 1.2340 1.1304 0.3053 0.245 Uiso 0.50 1 calc PR . .

loop_
_atom_site_aniso_label
_atom_site_aniso_U_11
_atom_site_aniso_U_22
_atom_site_aniso_U_33
_atom_site_aniso_U_23
_atom_site_aniso_U_13
_atom_site_aniso_U_12
Fe1 0.0724(13) 0.0570(11) 0.0628(10) 0.0060(9) -0.0070(10) -0.0081(11)
Fe2 0.0688(13) 0.0574(12) 0.0630(10) -0.0097(10) 0.0023(10) -0.0049(11)
O1 0.071(5) 0.057(5) 0.051(4) 0.001(4) 0.002(4) -0.011(5)
O2 0.085(7) 0.057(6) 0.084(6) -0.010(5) 0.007(6) -0.005(6)
O3 0.099(8) 0.053(6) 0.092(7) -0.014(5) -0.001(6) -0.008(6)
C1 0.088(11) 0.056(9) 0.057(8) -0.003(7) -0.019(8) 0.012(9)
C2 0.17(2) 0.071(11) 0.102(12) -0.002(10) 0.017(14) -0.021(13)
O4 0.114(8) 0.073(6) 0.061(5) -0.017(5) 0.014(5) -0.010(6)
O5 0.137(12) 0.128(11) 0.085(7) -0.027(8) 0.004(7) -0.036(10)
C3 0.114(14) 0.101(14) 0.063(9) 0.002(10) 0.005(10) 0.013(12)
C4 0.27(3) 0.074(12) 0.142(17) -0.018(13) -0.09(2) -0.030(18)
O6 0.078(6) 0.063(6) 0.066(5) -0.004(5) -0.004(5) -0.002(6)
O7 0.085(7) 0.067(6) 0.068(5) 0.006(5) -0.006(5) -0.018(6)
C5 0.095(12) 0.062(9) 0.066(8) 0.008(8) -0.009(9) -0.016(9)
C6 0.17(2) 0.122(18) 0.20(2) 0.051(17) 0.04(2) -0.081(17)
O8 0.077(6) 0.073(7) 0.092(6) 0.032(6) 0.004(5) 0.006(6)
O9 0.069(6) 0.074(7) 0.109(7) 0.036(6) 0.000(6) -0.004(5)
C7 0.067(9) 0.089(12) 0.092(11) 0.020(11) 0.020(9) 0.018(10)
C8 0.20(3) 0.23(3) 0.21(2) 0.19(2) 0.08(2) 0.04(2)
O10 0.095(8) 0.054(6) 0.082(6) 0.005(5) -0.006(6) -0.016(6)
C9 0.089(12) 0.079(11) 0.095(11) 0.011(11) -0.014(10) -0.019(10)
N1 0.119(11) 0.070(9) 0.089(9) 0.014(8) -0.033(8) -0.031(8)
C10 0.22(3) 0.16(2) 0.091(13) 0.004(15) 0.007(15) -0.07(2)
C11 0.21(2) 0.079(13) 0.121(14) 0.008(11) -0.046(15) -0.030(15)
O11 0.079(6) 0.097(8) 0.071(6) 0.018(6) -0.008(5) -0.016(6)
C12 0.108(14) 0.081(11) 0.073(9) 0.007(9) -0.025(10) -0.010(10)
N2 0.125(13) 0.086(10) 0.084(9) 0.000(8) -0.043(10) -0.006(9)
C13 0.17(2) 0.18(2) 0.15(2) -0.006(18) -0.08(2) -0.02(2)
C14 0.26(3) 0.138(19) 0.097(14) -0.008(14) -0.071(18) -0.05(2)

loop_
_atom_type_symbol
_atom_type_description
_atom_type_scat_dispersion_real
_atom_type_scat_dispersion_imag
_atom_type_scat_source
C C 0.0033 0.0016 'International Tables Vol C Tables 4.2.6.8 and 6.1.1.4'
H H 0.0000 0.0000 'International Tables Vol C Tables 4.2.6.8 and 6.1.1.4'
N N 0.0061 0.0033 'International Tables Vol C Tables 4.2.6.8 and 6.1.1.4'
O O 0.0106 0.0060 'International Tables Vol C Tables 4.2.6.8 and 6.1.1.4'
F F 0.0171 0.0103 'International Tables Vol C Tables 4.2.6.8 and 6.1.1.4'
Fe Fe 0.3463 0.8444 'International Tables Vol C Tables 4.2.6.8 and 6.1.1.4'
Co Co 0.3494 0.9721 'International Tables Vol C Tables 4.2.6.8 and 6.1.1.4'

loop_
_geom_angle_atom_site_label_1
_geom_angle_atom_site_label_2
_geom_angle_atom_site_label_3
_geom_angle
_geom_angle_site_symmetry_1
_geom_angle_site_symmetry_3
_geom_angle_publ_flag
O1 Fe1 O11 95.3(4) . . ?
O1 Fe1 O8 96.5(4) . . ?
O11 Fe1 O8 87.1(4) . . ?
O1 Fe1 O10 175.0(4) . . ?
O11 Fe1 O10 88.8(4) . . ?
O8 Fe1 O10 86.4(4) . . ?
O1 Fe1 O7 92.8(4) . . ?
O11 Fe1 O7 171.9(4) . . ?
O8 Fe1 O7 92.1(4) . . ?
O10 Fe1 O7 83.0(4) . . ?
O1 Fe1 O2 92.7(4) . . ?
O11 Fe1 O2 87.6(4) . . ?
O8 Fe1 O2 169.7(4) . . ?
O10 Fe1 O2 84.7(4) . . ?
O7 Fe1 O2 91.9(4) . . ?
O1 Fe2 O1 83.0(4) . 3_775 ?
O1 Fe2 O4 104.0(4) . . ?
O1 Fe2 O4 91.3(4) 3_775 . ?
O1 Fe2 O9 168.3(4) . 3_775 ?
O1 Fe2 O9 94.0(4) 3_775 3_775 ?
O4 Fe2 O9 87.3(4) . 3_775 ?
O1 Fe2 O3 95.9(4) . . ?
O1 Fe2 O3 177.9(4) 3_775 . ?
O4 Fe2 O3 87.2(4) . . ?
O9 Fe2 O3 87.3(4) 3_775 . ?
O1 Fe2 O6 88.6(4) . . ?
O1 Fe2 O6 96.7(3) 3_775 . ?
O4 Fe2 O6 165.8(4) . . ?
O9 Fe2 O6 80.5(4) 3_775 . ?
O3 Fe2 O6 85.0(4) . . ?
O1 Fe2 Fe2 41.6(3) . 3_775 ?
O1 Fe2 Fe2 41.5(3) 3_775 3_775 ?
O4 Fe2 Fe2 98.4(3) . 3_775 ?
O9 Fe2 Fe2 135.0(3) 3_775 3_775 ?
O3 Fe2 Fe2 137.3(3) . 3_775 ?
O6 Fe2 Fe2 95.4(3) . 3_775 ?
Fe1 O1 Fe2 126.6(5) . . ?
Fe1 O1 Fe2 129.3(5) . 3_775 ?
Fe2 O1 Fe2 96.9(4) . 3_775 ?
C1 O2 Fe1 127.8(10) . . ?
C1 O3 Fe2 125.9(10) . . ?
O3 C1 O2 133.7(14) . . ?
O3 C1 C2 113.4(15) . . ?
O2 C1 C2 112.9(15) . . ?
F1B C2 F1A 136(2) . . ?
F1B C2 F2A 29.8(5) . . ?
F1A C2 F2A 115.0(19) . . ?
F1B C2 F2B 116.6(14) . . ?
F1A C2 F2B 66.6(8) . . ?
F2A C2 F2B 135.1(15) . . ?
F1B C2 F3A 78.3(10) . . ?
F1A C2 F3A 111.0(13) . . ?
F2A C2 F3A 106.5(12) . . ?
F2B C2 F3A 45.4(7) . . ?
F1B C2 F3B 108.5(17) . . ?
F1A C2 F3B 38.3(6) . . ?
F2A C2 F3B 80.5(13) . . ?
F2B C2 F3B 102.6(11) . . ?
F3A C2 F3B 141.0(14) . . ?
F1B C2 C1 111.2(14) . . ?
F1A C2 C1 107.1(14) . . ?
F2A C2 C1 111.7(14) . . ?
F2B C2 C1 109.8(18) . . ?
F3A C2 C1 105.1(17) . . ?
F3B C2 C1 107.6(13) . . ?
C3 O4 Fe2 130.1(11) . . ?
O5 C3 O4 133.5(16) . . ?
O5 C3 C4 115.3(15) . . ?
O4 C3 C4 110.9(16) . . ?
F5B C4 F5A 129(2) . . ?
F5B C4 F4A 62.5(13) . . ?
F5A C4 F4A 120(3) . . ?
F5B C4 F6B 122(3) . . ?
F5A C4 F6B 54.5(10) . . ?
F4A C4 F6B 70.9(17) . . ?
F5B C4 F6A 45.8(8) . . ?
F5A C4 F6A 110.6(18) . . ?
F4A C4 F6A 107.7(13) . . ?
F6B C4 F6A 153(2) . . ?
F5B C4 F4B 108.1(17) . . ?
F5A C4 F4B 47.5(8) . . ?
F4A C4 F4B 158(3) . . ?
F6B C4 F4B 101.8(13) . . ?
F6A C4 F4B 68.7(12) . . ?
F5B C4 C3 118(2) . . ?
F5A C4 C3 110(2) . . ?
F4A C4 C3 105.9(18) . . ?
F6B C4 C3 106.1(18) . . ?
F6A C4 C3 100(2) . . ?
F4B C4 C3 97(2) . . ?
C5 O6 Fe2 129.9(9) . . ?
C5 O7 Fe1 131.1(9) . . ?
O7 C5 O6 130.4(13) . . ?
O7 C5 C6 117.8(14) . . ?
O6 C5 C6 111.8(14) . . ?
F9B C6 F8A 46.2(9) . . ?
F9B C6 F9A 128(3) . . ?
F8A C6 F9A 120(2) . . ?
F9B C6 F8B 120(2) . . ?
F8A C6 F8B 136(2) . . ?
F9A C6 F8B 24.7(4) . . ?
F9B C6 F7B 108(2) . . ?
F8A C6 F7B 62.2(13) . . ?
F9A C6 F7B 76.8(12) . . ?
F8B C6 F7B 101.5(13) . . ?
F9B C6 F7A 57.3(11) . . ?
F8A C6 F7A 103.4(16) . . ?
F9A C6 F7A 101.5(18) . . ?
F8B C6 F7A 78.5(15) . . ?
F7B C6 F7A 160(2) . . ?
F9B C6 C5 117.4(18) . . ?
F8A C6 C5 116(2) . . ?
F9A C6 C5 112.4(19) . . ?
F8B C6 C5 107.3(19) . . ?
F7B C6 C5 100(2) . . ?
F7A C6 C5 98.8(18) . . ?
C6 F7A F7A 146.0(18) . 3_775 ?
C6 F7B F7B 151.3(13) . 2_575 ?
C7 O8 Fe1 127.9(10) . . ?
C7 O9 Fe2 125.4(10) . 3_775 ?
O8 C7 O9 129.5(14) . . ?
O8 C7 C8 115.9(15) . . ?
O9 C7 C8 114.5(15) . . ?
F10B C8 F10A 125(3) . . ?
F10B C8 F11A 52.6(11) . . ?
F10A C8 F11A 114(3) . . ?
F10B C8 F12A 53.8(13) . . ?
F10A C8 F12A 113(3) . . ?
F11A C8 F12A 105.9(16) . . ?
F10B C8 F12B 113(3) . . ?
F10A C8 F12B 47.4(10) . . ?
F11A C8 F12B 72(2) . . ?
F12A C8 F12B 149(2) . . ?
F10B C8 F11B 112(3) . . ?
F10A C8 F11B 54.7(10) . . ?
F11A C8 F11B 154(3) . . ?
F12A C8 F11B 65.6(18) . . ?
F12B C8 F11B 102.1(12) . . ?
F10B C8 C7 119.4(18) . . ?
F10A C8 C7 116(2) . . ?
F11A C8 C7 104(2) . . ?
F12A C8 C7 104(2) . . ?
F12B C8 C7 107(2) . . ?
F11B C8 C7 102(2) . . ?
C9 O10 Fe1 126.1(11) . . ?
O10 C9 N1 125.7(16) . . ?
C9 N1 C10 118.0(17) . . ?
C9 N1 C11 123.0(15) . . ?
C10 N1 C11 118.9(16) . . ?
C12 O11 Fe1 129.6(11) . . ?
O11 C12 N2 122.5(18) . . ?
C12 N2 C14 120.4(19) . . ?
C12 N2 C13 121.7(17) . . ?
C14 N2 C13 117.9(16) . . ?

loop_
_geom_bond_atom_site_label_1
_geom_bond_atom_site_label_2
_geom_bond_distance
_geom_bond_site_symmetry_2
_geom_bond_publ_flag
Fe1 O1 1.862(8) . ?
Fe1 O11 2.014(10) . ?
Fe1 O8 2.023(11) . ?
Fe1 O10 2.035(10) . ?
Fe1 O7 2.040(9) . ?
Fe1 O2 2.069(10) . ?
Fe2 O1 1.936(9) . ?
Fe2 O1 1.939(8) 3_775 ?
Fe2 O4 1.988(9) . ?
Fe2 O9 2.064(10) 3_775 ?
Fe2 O3 2.085(9) . ?
Fe2 O6 2.103(9) . ?
Fe2 Fe2 2.900(4) 3_775 ?
O1 Fe2 1.939(8) 3_775 ?
O2 C1 1.259(17) . ?
O3 C1 1.227(18) . ?
C1 C2 1.64(2) . ?
C2 F1B 1.213(18) . ?
C2 F1A 1.242(18) . ?
C2 F2A 1.32(2) . ?
C2 F2B 1.32(2) . ?
C2 F3A 1.38(2) . ?
C2 F3B 1.44(2) . ?
O4 C3 1.222(19) . ?
O5 C3 1.22(2) . ?
C3 C4 1.69(3) . ?
C4 F5B 1.17(2) . ?
C4 F5A 1.22(2) . ?
C4 F4A 1.27(3) . ?
C4 F6B 1.29(3) . ?
C4 F6A 1.40(2) . ?
C4 F4B 1.48(3) . ?
O6 C5 1.244(16) . ?
O7 C5 1.232(16) . ?
C5 C6 1.60(3) . ?
C6 F9B 1.19(2) . ?
C6 F8A 1.22(3) . ?
C6 F9A 1.264(19) . ?
C6 F8B 1.31(2) . ?
C6 F7B 1.48(3) . ?
C6 F7A 1.52(3) . ?
F7A F7A 1.57(3) 3_775 ?
F7B F7B 1.56(3) 2_575 ?
O8 C7 1.231(18) . ?
O9 C7 1.264(17) . ?
O9 Fe2 2.064(10) 3_775 ?
C7 C8 1.60(3) . ?
C8 F10B 1.21(2) . ?
C8 F10A 1.233(19) . ?
C8 F11A 1.34(3) . ?
C8 F12A 1.36(4) . ?
C8 F12B 1.38(3) . ?
C8 F11B 1.40(3) . ?
O10 C9 1.241(18) . ?
C9 N1 1.281(19) . ?
N1 C10 1.38(2) . ?
N1 C11 1.43(2) . ?
O11 C12 1.243(16) . ?
C12 N2 1.283(18) . ?
N2 C14 1.45(2) . ?
N2 C13 1.48(3) . ?
